data_1517511
loop_
_publ_author_name
'Bailey, Stephen J.'
'Wales, Steven M.'
'Willis, Anthony C.'
'Keller, Paul A.'

_publ_section_title
;
 Ring-opening and -expansion of 2,2'-biaziridine: access to diverse
 enantiopure linear and bicyclic vicinal diamines.
;
_journal_issue 16
_journal_name_full 'Organic letters'
_journal_page_first 4344
_journal_page_last 4347
_journal_paper_doi 10.1021/ol502164b
_journal_volume 16
_journal_year 2014
_chemical_absolute_configuration ad
_chemical_compound_source ' from U of Wollongong'
_chemical_formula_moiety 'C20 H24 N2 O4 S2'
_chemical_formula_sum 'C20 H24 N2 O4 S2'
_chemical_formula_weight 420.55
_space_group_IT_number 19
_symmetry_cell_setting orthorhombic
_symmetry_space_group_name_Hall 'P 2ac 2ab'
_symmetry_space_group_name_H-M 'P 21 21 21'
_atom_sites_solution_hydrogens difmap
_atom_sites_solution_primary direct
_audit_creation_date 13-12-20
_audit_creation_method CRYSTALS_ver_14.40
_audit_update_record
;
2013-12-20 - Report on C20 H24 N2 O4 S2
             by Anthony C. Willis
             for Paul Keller



2013-12-20 - passes checkcif tests with minor warnings  
;
_cell_angle_alpha 90
_cell_angle_beta 90
_cell_angle_gamma 90
_cell_formula_units_Z 4
_cell_length_a 10.3346(1)
_cell_length_b 10.9278(2)
_cell_length_c 18.3511(4)
_cell_measurement_reflns_used 20881
_cell_measurement_temperature 200
_cell_measurement_theta_max 27.5
_cell_measurement_theta_min 3
_cell_volume 2072.47(6)
_computing_cell_refinement 'DENZO/SCALEPACK (Otwinowski & Minor, 1997)'
_computing_data_collection 'COLLECT (Nonius, 2001).'
_computing_data_reduction 'DENZO/SCALEPACK (Otwinowski & Minor, 1997)'
_computing_molecular_graphics
; 
ORTEP-II (Johnson 1976) in teXsan (MSC, 1992-1997)
;
_computing_publication_material 'CRYSTALS (Betteridge et al., 2003)'
_computing_structure_refinement 'CRYSTALS (Betteridge et al., 2003)'
_computing_structure_solution 'SIR92 (Altomare et al., 1994)'
_diffrn_ambient_temperature 200
_diffrn_measured_fraction_theta_full 0.997
_diffrn_measured_fraction_theta_max 0.997
_diffrn_measurement_device Area
_diffrn_measurement_device_type 'Nonius KappaCCD'
_diffrn_measurement_method ' \f and \w scans with CCD '
_diffrn_radiation_monochromator graphite
_diffrn_radiation_type 'Mo K\a'
_diffrn_radiation_wavelength 0.71073
_diffrn_reflns_av_R_equivalents 0.039
_diffrn_reflns_limit_h_max 13
_diffrn_reflns_limit_h_min -13
_diffrn_reflns_limit_k_max 14
_diffrn_reflns_limit_k_min -14
_diffrn_reflns_limit_l_max 23
_diffrn_reflns_limit_l_min -23
_diffrn_reflns_number 27673
_diffrn_reflns_theta_full 27.486
_diffrn_reflns_theta_max 27.486
_diffrn_reflns_theta_min 2.713
_diffrn_standards_number 0
_exptl_absorpt_coefficient_mu 0.285
_exptl_absorpt_correction_T_max 0.97
_exptl_absorpt_correction_T_min 0.92
_exptl_absorpt_correction_type multi-scan
_exptl_absorpt_process_details 'DENZO/SCALEPACK (Otwinowski & Minor, 1997)'
_exptl_crystal_colour colourless
_exptl_crystal_density_diffrn 1.348
_exptl_crystal_density_method 'not measured'
_exptl_crystal_description block
_exptl_crystal_F_000 888
_exptl_crystal_size_max 0.420
_exptl_crystal_size_mid 0.200
_exptl_crystal_size_min 0.110
_refine_diff_density_max 0.18
_refine_diff_density_min -0.36
_refine_ls_abs_structure_details 'Flack (1983), 2064 Friedel-pairs'
_refine_ls_abs_structure_Flack 0.02(6)
_refine_ls_extinction_method None
_refine_ls_goodness_of_fit_ref 0.9978
_refine_ls_hydrogen_treatment constr
_refine_ls_matrix_type full
_refine_ls_number_parameters 254
_refine_ls_number_reflns 4758
_refine_ls_number_restraints 0
_refine_ls_R_factor_all 0.0389
_refine_ls_R_factor_gt 0.0339
_refine_ls_shift/su_max 0.0006516
_refine_ls_shift/su_mean 0.0000757
_refine_ls_structure_factor_coef Fsqd
_refine_ls_weighting_details
;
 Method= Modified Sheldrick 
 w=1/[\s^2^(F^2^) + ( 0.05P)^2^ + 0.60P] 
 ,where P=(max(Fo^2^,0) + 2Fc^2^)/3 
;
_refine_ls_weighting_scheme calc
_refine_ls_wR_factor_all 0.0867
_refine_ls_wR_factor_gt 0.0837
_refine_ls_wR_factor_ref 0.0867
_reflns_limit_h_max 13
_reflns_limit_h_min -13
_reflns_limit_k_max 14
_reflns_limit_k_min 0
_reflns_limit_l_max 23
_reflns_limit_l_min 0
_reflns_number_gt 4326
_reflns_number_total 4760
_reflns_threshold_expression I>2.0\s(I)
_oxford_diffrn_Wilson_B_factor 3.22
_oxford_diffrn_Wilson_scale 2.16
_oxford_refine_ls_r_factor_ref 0.0389
_oxford_refine_ls_scale 0.6845(13)
_oxford_reflns_number_all 4758
_oxford_reflns_threshold_expression_ref I>-10.0\s(I)
_oxford_structure_analysis_title 'kel1309 At 12:40 on 18/12 - scalepack'
_cod_data_source_file ol502164b_si_005.cif
_cod_data_source_block kel1309
_cod_original_sg_symbol_Hall 'P 2ac 2ab '
_cod_original_sg_symbol_H-M 'P 21 21 21 '
_cod_database_code 1517511

loop_
_symmetry_equiv_pos_as_xyz
x,y,z
x+1/2,-y+1/2,-z
-x,y+1/2,-z+1/2
-x+1/2,-y,z+1/2

loop_
_atom_site_label
_atom_site_type_symbol
_atom_site_fract_x
_atom_site_fract_y
_atom_site_fract_z
_atom_site_U_iso_or_equiv
_atom_site_occupancy
_atom_site_adp_type
_atom_site_refinement_flags_posn
S1 S 0.25577(4) 0.37405(4) 0.55661(2) 0.0370 1.0000 Uani .
S2 S 0.61850(4) 0.80405(4) 0.61107(3) 0.0410 1.0000 Uani .
O1 O 0.32852(14) 0.29378(14) 0.60274(8) 0.0455 1.0000 Uani .
O2 O 0.12803(13) 0.40982(14) 0.57670(8) 0.0495 1.0000 Uani .
O3 O 0.56270(15) 0.89234(13) 0.65904(10) 0.0544 1.0000 Uani .
O4 O 0.64742(15) 0.83747(13) 0.53720(9) 0.0505 1.0000 Uani .
N1 N 0.33888(14) 0.49985(14) 0.54953(10) 0.0380 1.0000 Uani .
N2 N 0.51117(14) 0.69169(14) 0.60443(9) 0.0390 1.0000 Uani .
C1 C 0.5145(2) 0.5327(2) 0.45845(11) 0.0440 1.0000 Uani .
C2 C 0.47928(17) 0.49246(17) 0.53605(10) 0.0350 1.0000 Uani .
C3 C 0.55326(18) 0.56318(16) 0.59200(10) 0.0351 1.0000 Uani .
C4 C 0.5006(2) 0.5988(2) 0.66379(11) 0.0459 1.0000 Uani .
C5 C 0.6523(2) 0.5009(2) 0.43874(12) 0.0509 1.0000 Uani .
C6 C 0.7418(3) 0.5795(3) 0.42350(13) 0.0706 1.0000 Uani .
C7 C 0.24654(18) 0.30561(16) 0.46964(10) 0.0342 1.0000 Uani .
C8 C 0.34108(18) 0.22322(17) 0.44783(12) 0.0403 1.0000 Uani .
C9 C 0.3338(2) 0.17103(18) 0.37974(12) 0.0443 1.0000 Uani .
C10 C 0.2326(2) 0.19796(19) 0.33236(11) 0.0423 1.0000 Uani .
C11 C 0.13909(19) 0.2810(2) 0.35555(11) 0.0439 1.0000 Uani .
C12 C 0.14566(17) 0.33602(18) 0.42323(11) 0.0391 1.0000 Uani .
C13 C 0.2274(3) 0.1410(2) 0.25757(13) 0.0617 1.0000 Uani .
C14 C 0.76003(19) 0.74464(16) 0.65131(11) 0.0386 1.0000 Uani .
C15 C 0.7734(2) 0.74615(19) 0.72663(12) 0.0453 1.0000 Uani .
C16 C 0.8813(2) 0.6914(2) 0.75759(12) 0.0504 1.0000 Uani .
C17 C 0.9749(2) 0.63463(19) 0.71451(12) 0.0454 1.0000 Uani .
C18 C 0.96137(19) 0.63870(18) 0.63941(12) 0.0434 1.0000 Uani .
C19 C 0.85418(17) 0.69288(17) 0.60756(11) 0.0395 1.0000 Uani .
C20 C 1.0851(3) 0.5649(3) 0.74865(16) 0.0655 1.0000 Uani .
H1 H 0.3030 0.5522 0.5246 0.0459 1.0000 Uiso R
H11 H 0.5049 0.6218 0.4558 0.0520 1.0000 Uiso R
H12 H 0.4544 0.4944 0.4243 0.0539 1.0000 Uiso R
H21 H 0.5040 0.4063 0.5444 0.0408 1.0000 Uiso R
H31 H 0.6483 0.5459 0.5916 0.0413 1.0000 Uiso R
H41 H 0.5575 0.6006 0.7055 0.0534 1.0000 Uiso R
H42 H 0.4152 0.5726 0.6764 0.0549 1.0000 Uiso R
H51 H 0.6739 0.4184 0.4370 0.0625 1.0000 Uiso R
H61 H 0.7248 0.6645 0.4265 0.0851 1.0000 Uiso R
H62 H 0.8251 0.5523 0.4108 0.0849 1.0000 Uiso R
H81 H 0.4092 0.2039 0.4800 0.0490 1.0000 Uiso R
H91 H 0.4006 0.1157 0.3654 0.0542 1.0000 Uiso R
H111 H 0.0681 0.3015 0.3241 0.0529 1.0000 Uiso R
H121 H 0.0844 0.3937 0.4387 0.0478 1.0000 Uiso R
H131 H 0.1423 0.1385 0.2386 0.0909 1.0000 Uiso R
H132 H 0.2793 0.1884 0.2249 0.0938 1.0000 Uiso R
H133 H 0.2622 0.0585 0.2565 0.0926 1.0000 Uiso R
H151 H 0.7094 0.7803 0.7548 0.0556 1.0000 Uiso R
H161 H 0.8922 0.6912 0.8087 0.0593 1.0000 Uiso R
H181 H 1.0209 0.6020 0.6092 0.0520 1.0000 Uiso R
H191 H 0.8450 0.6950 0.5567 0.0473 1.0000 Uiso R
H201 H 1.1568 0.5626 0.7169 0.0981 1.0000 Uiso R
H202 H 1.1159 0.6019 0.7919 0.0979 1.0000 Uiso R
H203 H 1.0591 0.4837 0.7588 0.0989 1.0000 Uiso R

loop_
_atom_site_aniso_label
_atom_site_aniso_U_11
_atom_site_aniso_U_22
_atom_site_aniso_U_33
_atom_site_aniso_U_23
_atom_site_aniso_U_13
_atom_site_aniso_U_12
S1 0.0324(2) 0.0387(2) 0.0400(2) -0.00138(19) 0.00463(19) -0.00417(18)
S2 0.0359(2) 0.0332(2) 0.0540(3) -0.0025(2) 0.0026(2) -0.00149(18)
O1 0.0482(7) 0.0481(8) 0.0401(7) 0.0086(7) -0.0005(6) -0.0047(6)
O2 0.0334(7) 0.0582(9) 0.0568(8) -0.0118(7) 0.0124(6) -0.0042(6)
O3 0.0498(8) 0.0355(7) 0.0779(11) -0.0145(8) 0.0055(8) 0.0031(6)
O4 0.0501(8) 0.0456(8) 0.0557(9) 0.0119(7) 0.0002(7) -0.0041(7)
N1 0.0304(7) 0.0337(8) 0.0499(9) -0.0012(7) -0.0012(7) -0.0012(6)
N2 0.0338(7) 0.0344(8) 0.0489(9) -0.0018(8) 0.0044(7) -0.0018(6)
C1 0.0423(10) 0.0484(11) 0.0413(11) 0.0026(9) -0.0015(8) 0.0020(9)
C2 0.0320(8) 0.0316(9) 0.0413(10) 0.0006(7) 0.0011(7) -0.0012(7)
C3 0.0334(8) 0.0308(8) 0.0412(10) 0.0036(7) 0.0004(7) -0.0018(7)
C4 0.0449(11) 0.0494(12) 0.0435(11) -0.0018(9) 0.0059(9) -0.0128(9)
C5 0.0518(12) 0.0580(13) 0.0428(11) 0.0041(10) 0.0066(10) 0.0096(10)
C6 0.0553(14) 0.108(2) 0.0486(12) 0.0063(13) 0.0124(11) -0.0080(15)
C7 0.0310(8) 0.0308(8) 0.0409(9) 0.0019(7) 0.0022(7) -0.0020(8)
C8 0.0335(8) 0.0398(10) 0.0476(11) -0.0003(9) -0.0045(8) 0.0050(7)
C9 0.0434(10) 0.0397(10) 0.0498(12) -0.0060(8) -0.0013(9) 0.0069(8)
C10 0.0455(10) 0.0382(9) 0.0431(10) -0.0002(8) -0.0029(8) -0.0047(8)
C11 0.0377(10) 0.0500(11) 0.0441(11) 0.0064(9) -0.0053(8) -0.0004(8)
C12 0.0295(8) 0.0397(10) 0.0481(11) 0.0057(8) 0.0011(7) 0.0037(7)
C13 0.0747(16) 0.0606(14) 0.0499(13) -0.0107(11) -0.0079(12) -0.0012(13)
C14 0.0355(9) 0.0344(9) 0.0458(10) -0.0047(7) 0.0023(8) -0.0059(8)
C15 0.0439(11) 0.0456(11) 0.0463(11) -0.0106(9) 0.0048(9) -0.0047(9)
C16 0.0532(12) 0.0542(12) 0.0437(11) -0.0087(10) -0.0054(9) -0.0063(11)
C17 0.0414(10) 0.0386(10) 0.0562(12) -0.0068(9) -0.0068(9) -0.0037(9)
C18 0.0391(9) 0.0360(10) 0.0553(12) -0.0083(9) 0.0045(8) -0.0008(8)
C19 0.0365(9) 0.0373(9) 0.0447(10) -0.0038(9) 0.0018(8) -0.0037(7)
C20 0.0628(15) 0.0588(14) 0.0750(17) -0.0084(13) -0.0247(13) 0.0082(12)

loop_
_atom_type_symbol
_atom_type_scat_dispersion_real
_atom_type_scat_dispersion_imag
_atom_type_scat_Cromer_Mann_a1
_atom_type_scat_Cromer_Mann_b1
_atom_type_scat_Cromer_Mann_a2
_atom_type_scat_Cromer_Mann_b2
_atom_type_scat_Cromer_Mann_a3
_atom_type_scat_Cromer_Mann_b3
_atom_type_scat_Cromer_Mann_a4
_atom_type_scat_Cromer_Mann_b4
_atom_type_scat_Cromer_Mann_c
_atom_type_scat_source
C 0.0033 0.0016 2.3100 20.8439 1.0200 10.2075 1.5886 0.5687 0.8650 51.6512 0.2156 'International Tables Vol C 4.2.6.8 and 6.1.1.4'
H 0.0000 0.0000 0.4930 10.5109 0.3229 26.1257 0.1402 3.1424 0.0408 57.7998 0.0030 'International Tables Vol C 4.2.6.8 and 6.1.1.4'
N 0.0061 0.0033 12.2126 0.0057 3.1322 9.8933 2.0125 28.9975 1.1663 0.5826 -11.5290 'International Tables Vol C 4.2.6.8 and 6.1.1.4'
O 0.0106 0.0060 3.0485 13.2771 2.2868 5.7011 1.5463 0.3239 0.8670 32.9089 0.2508 'International Tables Vol C 4.2.6.8 and 6.1.1.4'
S 0.1246 0.1234 6.9053 1.4679 5.2034 22.2151 1.4379 0.2536 1.5863 56.1720 0.8669 'International Tables Vol C 4.2.6.8 and 6.1.1.4'

loop_
_geom_angle_atom_site_label_1
_geom_angle_atom_site_label_2
_geom_angle_atom_site_label_3
_geom_angle
_geom_angle_publ_flag
O1 S1 O2 120.08(9) yes
O1 S1 N1 106.72(9) yes
O2 S1 N1 106.15(9) yes
O1 S1 C7 107.65(9) yes
O2 S1 C7 107.46(9) yes
N1 S1 C7 108.34(8) yes
O3 S2 O4 119.63(10) yes
O3 S2 N2 105.98(9) yes
O4 S2 N2 104.96(9) yes
O3 S2 C14 109.01(10) yes
O4 S2 C14 108.46(10) yes
N2 S2 C14 108.24(8) yes
S1 N1 C2 119.14(13) yes
S1 N1 H1 113.3 no
C2 N1 H1 112.9 no
S2 N2 C3 120.95(12) yes
S2 N2 C4 119.90(13) yes
C3 N2 C4 59.45(12) yes
C2 C1 C5 112.34(17) yes
C2 C1 H11 107.9 no
C5 C1 H11 108.2 no
C2 C1 H12 108.8 no
C5 C1 H12 110.3 no
H11 C1 H12 109.2 no
C1 C2 N1 111.95(16) yes
C1 C2 C3 111.58(16) yes
N1 C2 C3 111.08(15) yes
C1 C2 H21 110.9 no
N1 C2 H21 106.3 no
C3 C2 H21 104.7 no
C2 C3 N2 116.33(15) yes
C2 C3 C4 124.06(17) yes
N2 C3 C4 60.44(13) yes
C2 C3 H31 113.6 no
N2 C3 H31 117.8 no
C4 C3 H31 114.7 no
N2 C4 C3 60.11(12) yes
N2 C4 H41 121.3 no
C3 C4 H41 119.1 no
N2 C4 H42 116.6 no
C3 C4 H42 118.4 no
H41 C4 H42 112.2 no
C1 C5 C6 125.0(2) yes
C1 C5 H51 117.3 no
C6 C5 H51 117.7 no
C5 C6 H61 120.4 no
C5 C6 H62 119.9 no
H61 C6 H62 119.6 no
S1 C7 C8 119.85(14) yes
S1 C7 C12 119.64(15) yes
C8 C7 C12 120.50(18) yes
C7 C8 C9 119.51(18) yes
C7 C8 H81 119.4 no
C9 C8 H81 121.1 no
C8 C9 C10 121.39(18) yes
C8 C9 H91 118.3 no
C10 C9 H91 120.4 no
C9 C10 C11 117.94(18) yes
C9 C10 C13 120.5(2) yes
C11 C10 C13 121.50(19) yes
C10 C11 C12 121.64(18) yes
C10 C11 H111 119.9 no
C12 C11 H111 118.4 no
C7 C12 C11 119.00(18) yes
C7 C12 H121 118.9 no
C11 C12 H121 122.1 no
C10 C13 H131 112.4 no
C10 C13 H132 109.1 no
H131 C13 H132 107.9 no
C10 C13 H133 112.9 no
H131 C13 H133 108.0 no
H132 C13 H133 106.3 no
S2 C14 C15 119.69(15) yes
S2 C14 C19 119.43(16) yes
C15 C14 C19 120.83(19) yes
C14 C15 C16 118.9(2) yes
C14 C15 H151 119.5 no
C16 C15 H151 121.6 no
C15 C16 C17 121.1(2) yes
C15 C16 H161 120.3 no
C17 C16 H161 118.6 no
C16 C17 C18 118.7(2) yes
C16 C17 C20 120.9(2) yes
C18 C17 C20 120.4(2) yes
C17 C18 C19 120.91(19) yes
C17 C18 H181 121.2 no
C19 C18 H181 117.8 no
C18 C19 C14 119.51(19) yes
C18 C19 H191 120.7 no
C14 C19 H191 119.8 no
C17 C20 H201 110.6 no
C17 C20 H202 112.8 no
H201 C20 H202 105.3 no
C17 C20 H203 110.0 no
H201 C20 H203 108.6 no
H202 C20 H203 109.4 no

loop_
_geom_bond_atom_site_label_1
_geom_bond_atom_site_label_2
_geom_bond_distance
_geom_bond_publ_flag
S1 O1 1.4322(15) yes
S1 O2 1.4254(14) yes
S1 N1 1.6261(16) yes
S1 C7 1.7650(18) yes
S2 O3 1.4278(15) yes
S2 O4 1.4355(16) yes
S2 N2 1.6591(16) yes
S2 C14 1.762(2) yes
N1 C2 1.474(2) yes
N1 H1 0.821 no
N2 C3 1.488(2) yes
N2 C4 1.493(3) yes
C1 C2 1.534(3) yes
C1 C5 1.510(3) yes
C1 H11 0.980 no
C1 H12 0.977 no
C2 C3 1.495(3) yes
C2 H21 0.987 no
C3 C4 1.478(3) yes
C3 H31 1.000 no
C4 H41 0.965 no
C4 H42 0.956 no
C5 C6 1.293(4) yes
C5 H51 0.929 no
C6 H61 0.948 no
C6 H62 0.940 no
C7 C8 1.388(3) yes
C7 C12 1.387(3) yes
C8 C9 1.376(3) yes
C8 H81 0.943 no
C9 C10 1.392(3) yes
C9 H91 0.954 no
C10 C11 1.392(3) yes
C10 C13 1.508(3) yes
C11 C12 1.382(3) yes
C11 H111 0.960 no
C12 H121 0.938 no
C13 H131 0.946 no
C13 H132 0.957 no
C13 H133 0.971 no
C14 C15 1.389(3) yes
C14 C19 1.382(3) yes
C15 C16 1.386(3) yes
C15 H151 0.919 no
C16 C17 1.395(3) yes
C16 H161 0.945 no
C17 C18 1.386(3) yes
C17 C20 1.507(3) yes
C18 C19 1.385(3) yes
C18 H181 0.920 no
C19 H191 0.939 no
C20 H201 0.943 no
C20 H202 0.946 no
C20 H203 0.946 no

loop_
_geom_contact_atom_site_label_1
_geom_contact_atom_site_label_2
_geom_contact_distance
_geom_contact_site_symmetry_2
_geom_contact_publ_flag
O1 C15 3.344(3) 3_646 no
O1 C11 3.399(2) 2_556 no
O1 C16 3.539(3) 3_646 no
O2 C18 3.248(2) 1_455 no
O2 C9 3.266(2) 2_456 no
O2 C8 3.333(2) 2_456 no
O2 O4 3.469(2) 2_466 no
O3 C12 3.439(2) 2_566 no
O3 C13 3.520(3) 4_565 no
O4 N1 3.100(2) 2_566 no
C6 C13 3.405(3) 3_655 no
C10 C20 3.553(4) 4_664 no

loop_
_geom_hbond_atom_site_label_D
_geom_hbond_atom_site_label_H
_geom_hbond_atom_site_label_A
_geom_hbond_site_symmetry_A
_geom_hbond_angle_DHA
_geom_hbond_distance_DH
_geom_hbond_distance_HA
_geom_hbond_distance_DA
_geom_hbond_publ_flag
N1 H1 O4 2_466 162 0.82 2.31 3.100(3) yes

loop_
_geom_torsion_atom_site_label_1
_geom_torsion_atom_site_label_2
_geom_torsion_atom_site_label_3
_geom_torsion_atom_site_label_4
_geom_torsion
_geom_torsion_publ_flag
S1 N1 C2 C1 108.7(2) no
S1 N1 C2 C3 -125.8(2) no
S1 C7 C8 C9 -179.5(2) no
S1 C7 C12 C11 -179.5(2) no
S2 N2 C3 C2 -135.3(1) no
S2 N2 C3 C4 108.7(2) no
S2 N2 C4 C3 -110.5(1) no
S2 C14 C15 C16 175.6(2) no
S2 C14 C19 C18 -175.6(1) no
O1 S1 N1 C2 45.0(2) no
O1 S1 C7 C8 -25.3(2) no
O1 S1 C7 C12 155.6(2) no
O2 S1 N1 C2 174.2(1) no
O2 S1 C7 C8 -155.9(2) no
O2 S1 C7 C12 25.0(2) no
O3 S2 N2 C3 -149.3(1) no
O3 S2 N2 C4 -79.1(2) no
O3 S2 C14 C15 25.3(2) no
O3 S2 C14 C19 -157.1(1) no
O4 S2 N2 C3 83.2(2) no
O4 S2 N2 C4 153.4(1) no
O4 S2 C14 C15 157.1(2) no
O4 S2 C14 C19 -25.4(2) no
N1 S1 C7 C8 89.8(2) no
N1 S1 C7 C12 -89.3(2) no
N1 C2 C1 C5 -168.0(2) no
N1 C2 C3 N2 -51.1(2) no
N1 C2 C3 C4 19.6(2) no
N2 S2 C14 C15 -89.5(2) no
N2 S2 C14 C19 88.0(2) no
N2 C3 C2 C1 74.5(2) no
N2 C4 C3 C2 -103.4(2) no
C1 C2 C3 C4 145.3(2) no
C2 N1 S1 C7 -70.6(2) no
C2 C1 C5 C6 -116.9(2) no
C2 C3 N2 C4 116.0(2) no
C3 N2 S2 C14 -32.5(2) no
C3 C2 C1 C5 66.8(2) no
C4 N2 S2 C14 37.7(2) no
C7 C8 C9 C10 -0.8(3) no
C7 C12 C11 C10 -1.4(3) no
C8 C7 C12 C11 1.4(3) no
C8 C9 C10 C11 0.8(3) no
C8 C9 C10 C13 179.2(2) no
C9 C8 C7 C12 -0.4(3) no
C9 C10 C11 C12 0.3(3) no
C12 C11 C10 C13 -178.1(2) no
C14 C15 C16 C17 -0.5(3) no
C14 C19 C18 C17 0.6(3) no
C15 C14 C19 C18 1.9(3) no
C15 C16 C17 C18 3.0(3) no
C15 C16 C17 C20 -174.1(2) no
C16 C15 C14 C19 -1.9(3) no
C16 C17 C18 C19 -3.0(3) no
C19 C18 C17 C20 174.0(2) no
